data_4323746
loop_
_publ_author_name
'Mathias O. Senge'
'Werner W. Kalisch'

_publ_section_title
;
 Synthesis and Structural Characterization of Nonplanar
 Tetraphenylporphyrins and Their Metal Complexes with Graded Degrees of
 \b-Ethyl Substitution
;
_journal_name_full 'Inorganic Chemistry'
_journal_page_first 6103
_journal_page_last 6116
_journal_paper_doi 10.1021/ic970765g
_journal_volume 36
_journal_year 1997
_chemical_formula_structural 'C61 H56 N5 Zn . 2 CH2Cl2'
_chemical_formula_sum 'C63 H61 Cl4 N5 Zn'
_chemical_formula_weight 1095.34
_chemical_name_common Zn(II)HEtTPP(pyr)
_chemical_name_systematic
; 
 (Pyridine)(2,3,7,8,12,13-Hexaethyl-5,10,15,20-
 tetraphenylporphyrinato)zinc(II)
;
_space_group_IT_number 9
_symmetry_cell_setting monoclinic
_symmetry_space_group_name_Hall 'C -2yc'
_symmetry_space_group_name_H-M 'C 1 c 1'
_atom_sites_solution_hydrogens geom
_atom_sites_solution_primary Patterson
_atom_sites_solution_secondary difmap
_audit_creation_method SHELXL
_cell_angle_alpha 90.00
_cell_angle_beta 111.55(2)
_cell_angle_gamma 90.00
_cell_formula_units_Z 4
_cell_length_a 17.284(5)
_cell_length_b 21.509(6)
_cell_length_c 16.118(4)
_cell_measurement_reflns_used 31
_cell_measurement_temperature 126(2)
_cell_measurement_theta_max 12.5
_cell_measurement_theta_min 10
_cell_volume 5573(3)
_computing_cell_refinement 'Siemens P3'
_computing_data_collection 'Siemens P3'
_computing_data_reduction 'XDISK, SHELXL-TL Plus, Siemens, 1994'
_computing_molecular_graphics 'XP, SHELXL-TL Plus, Siemens, 1994'
_computing_publication_material 'XCIF, SHELXL-TL Plus, Siemens, 1994'
_computing_structure_refinement 'SHELXL-93 (Sheldrick, 1993)'
_computing_structure_solution 'SHELXS-86 (Sheldrick, 1990)'
_diffrn_ambient_temperature 126(2)
_diffrn_measurement_device 'Siemens R3m/V'
_diffrn_measurement_method Wyckoff-scans
_diffrn_radiation_monochromator graphite
_diffrn_radiation_source 'fine-focus sealed tube'
_diffrn_radiation_type MoK\a
_diffrn_radiation_wavelength 0.71073
_diffrn_reflns_av_R_equivalents 0.0210
_diffrn_reflns_av_sigmaI/netI 0.0398
_diffrn_reflns_limit_h_max 22
_diffrn_reflns_limit_h_min 0
_diffrn_reflns_limit_k_max 27
_diffrn_reflns_limit_k_min 0
_diffrn_reflns_limit_l_max 19
_diffrn_reflns_limit_l_min -20
_diffrn_reflns_number 6791
_diffrn_reflns_theta_max 27.50
_diffrn_reflns_theta_min 1.58
_diffrn_standards_decay_% none
_diffrn_standards_interval_count 198
_diffrn_standards_number 2
_exptl_absorpt_coefficient_mu 0.677
_exptl_absorpt_correction_T_max 0.67
_exptl_absorpt_correction_T_min 0.58
_exptl_absorpt_correction_type empirical
_exptl_crystal_colour blue-black
_exptl_crystal_density_diffrn 1.305
_exptl_crystal_density_meas ?
_exptl_crystal_density_method n/a
_exptl_crystal_description block
_exptl_crystal_F_000 2288
_exptl_crystal_size_max 0.8
_exptl_crystal_size_mid 0.7
_exptl_crystal_size_min 0.6
_refine_diff_density_max 0.589
_refine_diff_density_min -0.663
_refine_diff_density_rms 0.060
_refine_ls_abs_structure_details 'Flack H D (1983), Acta Cryst. A39, 876-881'
_refine_ls_abs_structure_Flack -0.002(9)
_refine_ls_extinction_coef n/d
_refine_ls_extinction_method n/d
_refine_ls_goodness_of_fit_all 1.020
_refine_ls_goodness_of_fit_obs 1.019
_refine_ls_hydrogen_treatment constr
_refine_ls_matrix_type full
_refine_ls_number_parameters 658
_refine_ls_number_reflns 6608
_refine_ls_number_restraints 2
_refine_ls_restrained_S_all 1.056
_refine_ls_restrained_S_obs 1.019
_refine_ls_R_factor_all 0.0454
_refine_ls_R_factor_obs 0.0376
_refine_ls_shift/esd_max 0.000
_refine_ls_shift/esd_mean 0.000
_refine_ls_structure_factor_coef Fsqd
_refine_ls_weighting_details 'w=1/[\s^2^(Fo^2^)+(0.0522P)^2^+2.7785P] where P=(Fo^2^+2Fc^2^)/3'
_refine_ls_weighting_scheme calc
_refine_ls_wR_factor_all 0.0955
_refine_ls_wR_factor_obs 0.0875
_reflns_number_observed 6014
_reflns_number_total 6610
_reflns_observed_criterion >2sigma(I)
_cod_data_source_file ic970765g_17.cif
_cod_data_source_block ms314
_cod_depositor_comments
;
The following automatic conversions were performed:

'_exptl_crystal_density_meas' value 'n/d' was changed to '?' - the
value is perceived as not measured.

Automatic conversion script
Id: cif_fix_values 3008 2015-01-20 13:52:24Z robertas 

The following automatic conversions were performed:

'_refine_ls_weighting_scheme' value 'calc
w=1/[\s^2^(Fo^2^)+(0.0522P)^2^+2.7785P] where P=(Fo^2^+2Fc^2^)/3' was
changed to 'calc'. New tag '_refine_ls_weighting_details' was
created. The value of the new tag was set to
'w=1/[\s^2^(Fo^2^)+(0.0522P)^2^+2.7785P] where P=(Fo^2^+2Fc^2^)/3'.

Automatic conversion script
Id: cif_fix_values 3143 2015-03-26 13:38:13Z robertas 
;
_cod_original_cell_volume 5573.2(26)
_cod_database_code 4323746

loop_
_symmetry_equiv_pos_as_xyz
'x, y, z'
'x, -y, z+1/2'
'x+1/2, y+1/2, z'
'x+1/2, -y+1/2, z+1/2'

loop_
_atom_site_aniso_label
_atom_site_aniso_U_11
_atom_site_aniso_U_22
_atom_site_aniso_U_33
_atom_site_aniso_U_23
_atom_site_aniso_U_13
_atom_site_aniso_U_12
Zn 0.0122(2) 0.0126(2) 0.0129(2) 0.0003(2) 0.00365(12) -0.0011(2)
N1A 0.0189(14) 0.022(2) 0.0143(13) 0.0009(11) 0.0065(12) -0.0017(11)
C1A 0.034(2) 0.037(2) 0.022(2) 0.004(2) 0.012(2) 0.012(2)
C2A 0.067(4) 0.066(4) 0.029(2) 0.002(2) 0.023(2) 0.033(3)
C3A 0.063(3) 0.082(4) 0.020(2) 0.007(2) 0.021(2) 0.036(3)
C4A 0.045(3) 0.063(3) 0.019(2) 0.009(2) 0.012(2) 0.021(2)
C5A 0.028(2) 0.030(2) 0.017(2) 0.0041(15) 0.007(2) 0.007(2)
N21 0.0146(14) 0.0144(14) 0.0142(14) -0.0006(11) 0.0050(12) -0.0014(11)
N22 0.0141(15) 0.0118(13) 0.0142(14) 0.0017(11) 0.0041(12) -0.0001(11)
N23 0.0131(13) 0.0114(13) 0.0156(13) 0.0009(10) 0.0038(11) -0.0017(11)
N24 0.0140(14) 0.0159(14) 0.0162(13) -0.0003(11) 0.0048(11) -0.0019(11)
C1 0.015(2) 0.019(2) 0.0139(15) 0.0018(13) 0.0043(13) 0.0049(14)
C2 0.014(2) 0.022(2) 0.017(2) 0.0048(14) 0.0053(14) 0.0040(14)
C21 0.014(2) 0.034(2) 0.027(2) 0.008(2) 0.0051(15) 0.005(2)
C22 0.021(2) 0.099(5) 0.029(2) -0.005(3) -0.001(2) 0.004(3)
C3 0.019(2) 0.015(2) 0.020(2) 0.0034(13) 0.0082(14) 0.0043(14)
C31 0.019(2) 0.024(2) 0.026(2) 0.011(2) 0.006(2) 0.0042(15)
C32 0.030(2) 0.044(2) 0.027(2) 0.016(2) 0.013(2) 0.003(2)
C4 0.015(2) 0.016(2) 0.014(2) -0.0001(13) 0.0052(13) 0.0007(14)
C5 0.016(2) 0.016(2) 0.014(2) 0.0000(13) 0.0091(14) -0.0015(12)
C51 0.018(2) 0.015(2) 0.023(2) 0.0007(13) 0.0055(14) -0.0021(14)
C52 0.022(2) 0.022(2) 0.037(2) -0.004(2) 0.009(2) 0.003(2)
C53 0.036(2) 0.018(2) 0.060(3) -0.008(2) 0.006(2) 0.008(2)
C54 0.046(3) 0.014(2) 0.071(4) 0.003(2) 0.008(3) -0.001(2)
C55 0.040(3) 0.027(2) 0.049(3) 0.014(2) 0.006(2) -0.010(2)
C56 0.027(2) 0.022(2) 0.032(2) 0.005(2) 0.011(2) -0.003(2)
C6 0.016(2) 0.016(2) 0.014(2) -0.0009(12) 0.0072(13) -0.0037(13)
C7 0.016(2) 0.013(2) 0.017(2) -0.0023(13) 0.0062(14) -0.0029(13)
C71 0.021(2) 0.019(2) 0.021(2) -0.0033(14) 0.0077(15) -0.0041(14)
C72 0.027(2) 0.020(2) 0.033(2) 0.000(2) 0.008(2) -0.011(2)
C8 0.014(2) 0.019(2) 0.017(2) -0.0015(13) 0.0049(13) -0.0034(13)
C81 0.016(2) 0.023(2) 0.022(2) -0.0049(14) -0.0007(14) -0.0009(14)
C82 0.030(2) 0.041(3) 0.019(2) -0.002(2) 0.003(2) 0.008(2)
C9 0.0105(15) 0.013(2) 0.015(2) -0.0009(12) 0.0027(13) -0.0027(12)
C10 0.015(2) 0.015(2) 0.015(2) 0.0029(12) 0.0055(13) 0.0004(13)
C101 0.014(2) 0.018(2) 0.024(2) -0.0050(14) 0.0046(14) -0.0005(13)
C102 0.021(2) 0.022(2) 0.038(2) -0.007(2) 0.015(2) -0.005(2)
C103 0.027(2) 0.030(2) 0.069(4) -0.017(2) 0.028(2) -0.006(2)
C104 0.014(2) 0.038(3) 0.065(3) -0.018(2) -0.001(2) 0.004(2)
C105 0.023(2) 0.034(2) 0.044(3) -0.006(2) -0.007(2) 0.010(2)
C106 0.018(2) 0.023(2) 0.031(2) -0.002(2) 0.002(2) 0.0048(15)
C11 0.015(2) 0.015(2) 0.015(2) 0.0019(13) 0.0045(13) 0.0006(13)
C12 0.020(2) 0.015(2) 0.016(2) 0.0007(13) 0.0059(14) 0.0016(13)
C121 0.020(2) 0.019(2) 0.027(2) -0.0038(14) 0.0096(15) 0.0021(14)
C122 0.032(2) 0.049(3) 0.032(2) 0.000(2) 0.019(2) 0.002(2)
C13 0.021(2) 0.012(2) 0.018(2) 0.0006(13) 0.0064(14) 0.0008(13)
C131 0.024(2) 0.015(2) 0.042(2) -0.005(2) 0.015(2) 0.000(2)
C132 0.050(3) 0.037(3) 0.044(3) -0.020(2) 0.009(2) -0.008(2)
C14 0.018(2) 0.016(2) 0.016(2) -0.0021(13) 0.0055(13) -0.0022(14)
C15 0.019(2) 0.013(2) 0.022(2) 0.0012(13) 0.0085(14) -0.0033(13)
C151 0.021(2) 0.016(2) 0.041(2) 0.003(2) 0.016(2) -0.0013(14)
C152 0.029(2) 0.024(2) 0.048(3) 0.009(2) 0.020(2) 0.002(2)
C153 0.050(3) 0.030(2) 0.083(4) 0.026(3) 0.044(3) 0.013(2)
C154 0.059(4) 0.017(2) 0.116(5) 0.009(3) 0.057(4) 0.001(2)
C155 0.053(3) 0.020(2) 0.105(5) -0.019(3) 0.043(3) -0.016(2)
C156 0.034(2) 0.024(2) 0.052(3) -0.010(2) 0.017(2) -0.007(2)
C16 0.017(2) 0.015(2) 0.017(2) 0.0001(13) 0.0056(13) -0.0039(13)
C17 0.021(2) 0.022(2) 0.027(2) 0.0033(15) 0.0088(15) -0.0079(14)
C18 0.017(2) 0.023(2) 0.026(2) 0.0010(15) 0.0080(15) -0.0077(15)
C19 0.013(2) 0.020(2) 0.019(2) -0.0021(13) 0.0052(13) -0.0015(13)
C20 0.014(2) 0.022(2) 0.017(2) -0.0014(13) 0.0052(13) -0.0005(13)
C201 0.016(2) 0.020(2) 0.024(2) 0.0022(14) 0.0079(14) 0.0001(14)
C202 0.023(2) 0.027(2) 0.030(2) -0.002(2) 0.009(2) -0.002(2)
C203 0.013(2) 0.039(2) 0.038(2) 0.002(2) 0.000(2) 0.000(2)
C204 0.015(2) 0.035(2) 0.054(3) 0.008(2) 0.016(2) 0.003(2)
C205 0.028(2) 0.033(2) 0.048(3) 0.000(2) 0.024(2) 0.004(2)
C206 0.020(2) 0.024(2) 0.030(2) 0.001(2) 0.011(2) 0.001(2)
C1S 0.039(3) 0.062(3) 0.033(2) -0.007(2) 0.020(2) -0.004(2)
Cl1S 0.0617(8) 0.0511(7) 0.0514(7) 0.0075(6) 0.0341(7) 0.0018(6)
Cl2S 0.0708(9) 0.0507(7) 0.0387(6) 0.0006(5) 0.0346(6) -0.0054(6)
C2S 0.064(4) 0.058(4) 0.051(3) 0.019(3) 0.000(3) 0.000(3)
Cl3S 0.099(2) 0.240(3) 0.0656(12) 0.055(2) -0.0080(11) -0.091(2)
Cl4S 0.0971(14) 0.0737(11) 0.0722(11) 0.0114(9) 0.0245(10) -0.0181(10)

loop_
_atom_site_label
_atom_site_type_symbol
_atom_site_fract_x
_atom_site_fract_y
_atom_site_fract_z
_atom_site_U_iso_or_equiv
_atom_site_thermal_displace_type
_atom_site_occupancy
_atom_site_calc_flag
_atom_site_refinement_flags
_atom_site_disorder_group
Zn Zn -0.00045(2) 0.03817(2) -0.00004(2) 0.01283(8) Uani 1 d . .
N1A N 0.0112(2) 0.05084(14) 0.1352(2) 0.0181(6) Uani 1 d . .
C1A C -0.0323(3) 0.0951(2) 0.1575(3) 0.0302(9) Uani 1 d . .
H1AA H -0.0672(3) 0.1217(2) 0.1121(3) 0.036 Uiso 1 calc R .
C2A C -0.0284(4) 0.1035(3) 0.2431(3) 0.0525(15) Uani 1 d . .
H2AA H -0.0607(4) 0.1349(3) 0.2564(3) 0.063 Uiso 1 calc R .
C3A C 0.0228(4) 0.0661(3) 0.3092(3) 0.053(2) Uani 1 d . .
H3AA H 0.0263(4) 0.0712(3) 0.3690(3) 0.064 Uiso 1 calc R .
C4A C 0.0689(3) 0.0211(3) 0.2879(3) 0.0420(12) Uani 1 d . .
H4AA H 0.1055(3) -0.0049(3) 0.3329(3) 0.050 Uiso 1 calc R .
C5A C 0.0610(2) 0.0145(2) 0.2005(2) 0.0257(8) Uani 1 d . .
H5AA H 0.0921(2) -0.0172(2) 0.1857(2) 0.031 Uiso 1 calc R .
N21 N 0.0782(2) -0.03881(13) 0.0201(2) 0.0145(6) Uani 1 d . .
N22 N -0.1004(2) -0.02065(13) -0.0498(2) 0.0137(6) Uani 1 d . .
N23 N -0.0789(2) 0.11340(13) -0.0544(2) 0.0138(5) Uani 1 d . .
N24 N 0.0966(2) 0.09117(13) -0.0036(2) 0.0156(6) Uani 1 d . .
C1 C 0.1627(2) -0.0365(2) 0.0588(2) 0.0160(7) Uani 1 d . .
C2 C 0.1936(2) -0.0918(2) 0.1129(2) 0.0179(7) Uani 1 d . .
C21 C 0.2795(2) -0.1016(2) 0.1815(3) 0.0259(8) Uani 1 d . .
H21A H 0.3212(2) -0.0863(2) 0.1575(3) 0.031 Uiso 1 calc R .
H21B H 0.2891(2) -0.1466(2) 0.1935(3) 0.031 Uiso 1 calc R .
C22 C 0.2911(3) -0.0677(3) 0.2686(3) 0.0525(15) Uani 1 d . .
H22A H 0.3475(3) -0.0751(3) 0.3116(3) 0.079 Uiso 1 calc R .
H22B H 0.2506(3) -0.0833(3) 0.2930(3) 0.079 Uiso 1 calc R .
H22C H 0.2826(3) -0.0230(3) 0.2571(3) 0.079 Uiso 1 calc R .
C3 C 0.1261(2) -0.1291(2) 0.1007(2) 0.0178(7) Uani 1 d . .
C31 C 0.1257(2) -0.1858(2) 0.1563(3) 0.0240(8) Uani 1 d . .
H31A H 0.1836(2) -0.1995(2) 0.1891(3) 0.029 Uiso 1 calc R .
H31B H 0.0958(2) -0.2201(2) 0.1165(3) 0.029 Uiso 1 calc R .
C32 C 0.0838(3) -0.1718(2) 0.2227(3) 0.0327(10) Uani 1 d . .
H32A H 0.0844(3) -0.2092(2) 0.2576(3) 0.049 Uiso 1 calc R .
H32B H 0.0261(3) -0.1590(2) 0.1902(3) 0.049 Uiso 1 calc R .
H32C H 0.1138(3) -0.1383(2) 0.2628(3) 0.049 Uiso 1 calc R .
C4 C 0.0540(2) -0.0967(2) 0.0379(2) 0.0146(6) Uani 1 d . .
C5 C -0.0264(2) -0.1202(2) -0.0085(2) 0.0144(7) Uani 1 d . .
C51 C -0.0353(2) -0.1897(2) -0.0069(2) 0.0194(7) Uani 1 d . .
C52 C 0.0059(2) -0.2273(2) -0.0474(3) 0.0274(8) Uani 1 d . .
H52A H 0.0380(2) -0.2090(2) -0.0777(3) 0.033 Uiso 1 calc R .
C53 C 0.0001(3) -0.2918(2) -0.0437(4) 0.0414(12) Uani 1 d . .
H53A H 0.0267(3) -0.3173(2) -0.0734(4) 0.050 Uiso 1 calc R .
C54 C -0.0436(3) -0.3185(2) 0.0027(4) 0.0476(13) Uani 1 d . .
H54A H -0.0460(3) -0.3624(2) 0.0066(4) 0.057 Uiso 1 calc R .
C55 C -0.0844(3) -0.2813(2) 0.0440(3) 0.0415(12) Uani 1 d . .
H55A H -0.1148(3) -0.2998(2) 0.0760(3) 0.050 Uiso 1 calc R .
C56 C -0.0808(3) -0.2170(2) 0.0385(3) 0.0273(8) Uani 1 d . .
H56A H -0.1096(3) -0.1917(2) 0.0659(3) 0.033 Uiso 1 calc R .
C6 C -0.0964(2) -0.0843(2) -0.0596(2) 0.0146(6) Uani 1 d . .
C7 C -0.1749(2) -0.1059(2) -0.1252(2) 0.0151(7) Uani 1 d . .
C71 C -0.1967(2) -0.1687(2) -0.1682(2) 0.0206(7) Uani 1 d . .
H71A H -0.1448(2) -0.1929(2) -0.1551(2) 0.025 Uiso 1 calc R .
H71B H -0.2220(2) -0.1631(2) -0.2336(2) 0.025 Uiso 1 calc R .
C72 C -0.2563(3) -0.2065(2) -0.1383(3) 0.0276(8) Uani 1 d . .
H72A H -0.2671(3) -0.2466(2) -0.1694(3) 0.041 Uiso 1 calc R .
H72B H -0.3087(3) -0.1838(2) -0.1525(3) 0.041 Uiso 1 calc R .
H72C H -0.2313(3) -0.2136(2) -0.0738(3) 0.041 Uiso 1 calc R .
C8 C -0.2271(2) -0.0556(2) -0.1494(2) 0.0168(7) Uani 1 d . .
C81 C -0.3095(2) -0.0561(2) -0.2265(2) 0.0224(8) Uani 1 d . .
H81A H -0.3501(2) -0.0305(2) -0.2114(2) 0.027 Uiso 1 calc R .
H81B H -0.3311(2) -0.0992(2) -0.2374(2) 0.027 Uiso 1 calc R .
C82 C -0.3002(3) -0.0304(2) -0.3115(3) 0.0319(9) Uani 1 d . .
H82A H -0.3544(3) -0.0310(2) -0.3607(3) 0.048 Uiso 1 calc R .
H82B H -0.2607(3) -0.0561(2) -0.3270(3) 0.048 Uiso 1 calc R .
H82C H -0.2796(3) 0.0125(2) -0.3009(3) 0.048 Uiso 1 calc R .
C9 C -0.1804(2) -0.0025(2) -0.0988(2) 0.0136(6) Uani 1 d . .
C10 C -0.2112(2) 0.0578(2) -0.0955(2) 0.0153(6) Uani 1 d . .
C101 C -0.3026(2) 0.0672(2) -0.1302(2) 0.0194(7) Uani 1 d . .
C102 C -0.3514(3) 0.0432(2) -0.0852(3) 0.0259(9) Uani 1 d . .
H10A H -0.3262(3) 0.0201(2) -0.0319(3) 0.031 Uiso 1 calc R .
C103 C -0.4370(3) 0.0532(2) -0.1186(4) 0.0392(12) Uani 1 d . .
H10B H -0.4700(3) 0.0375(2) -0.0874(4) 0.047 Uiso 1 calc R .
C104 C -0.4743(3) 0.0861(2) -0.1974(4) 0.0430(12) Uani 1 d . .
H10C H -0.5328(3) 0.0922(2) -0.2205(4) 0.052 Uiso 1 calc R .
C105 C -0.4269(3) 0.1098(2) -0.2419(3) 0.0389(11) Uani 1 d . .
H10D H -0.4526(3) 0.1322(2) -0.2959(3) 0.047 Uiso 1 calc R .
C106 C -0.3411(2) 0.1010(2) -0.2080(3) 0.0262(8) Uani 1 d . .
H10E H -0.3084(2) 0.1183(2) -0.2385(3) 0.031 Uiso 1 calc R .
C11 C -0.1615(2) 0.1117(2) -0.0654(2) 0.0152(6) Uani 1 d . .
C12 C -0.1880(2) 0.1737(2) -0.0490(2) 0.0174(7) Uani 1 d . .
C121 C -0.2649(2) 0.1916(2) -0.0324(3) 0.0219(7) Uani 1 d . .
H12A H -0.3142(2) 0.1740(2) -0.0803(3) 0.026 Uiso 1 calc R .
H12B H -0.2705(2) 0.2374(2) -0.0347(3) 0.026 Uiso 1 calc R .
C122 C -0.2633(3) 0.1685(2) 0.0574(3) 0.0359(10) Uani 1 d . .
H12C H -0.3145(3) 0.1812(2) 0.0654(3) 0.054 Uiso 1 calc R .
H12D H -0.2152(3) 0.1865(2) 0.1051(3) 0.054 Uiso 1 calc R .
H12E H -0.2589(3) 0.1231(2) 0.0596(3) 0.054 Uiso 1 calc R .
C13 C -0.1218(2) 0.2126(2) -0.0365(2) 0.0174(7) Uani 1 d . .
C131 C -0.1176(3) 0.2799(2) -0.0083(3) 0.0264(9) Uani 1 d . .
H13A H -0.1742(3) 0.2980(2) -0.0318(3) 0.032 Uiso 1 calc R .
H13B H -0.0827(3) 0.3033(2) -0.0343(3) 0.032 Uiso 1 calc R .
C132 C -0.0819(3) 0.2869(2) 0.0919(3) 0.0461(12) Uani 1 d . .
H13C H -0.0803(3) 0.3310(2) 0.1076(3) 0.069 Uiso 1 calc R .
H13D H -0.0253(3) 0.2698(2) 0.1153(3) 0.069 Uiso 1 calc R .
H13E H -0.1168(3) 0.2643(2) 0.1179(3) 0.069 Uiso 1 calc R .
C14 C -0.0542(2) 0.1742(2) -0.0427(2) 0.0168(7) Uani 1 d . .
C15 C 0.0248(2) 0.1937(2) -0.0392(2) 0.0180(7) Uani 1 d . .
C151 C 0.0383(2) 0.2602(2) -0.0569(3) 0.0248(8) Uani 1 d . .
C152 C -0.0043(3) 0.2850(2) -0.1409(3) 0.0323(9) Uani 1 d . .
H15A H -0.0423(3) 0.2599(2) -0.1860(3) 0.039 Uiso 1 calc R .
C153 C 0.0084(3) 0.3464(2) -0.1594(4) 0.0486(14) Uani 1 d . .
H15B H -0.0211(3) 0.3631(2) -0.2169(4) 0.058 Uiso 1 calc R .
C154 C 0.0635(4) 0.3829(2) -0.0946(5) 0.057(2) Uani 1 d . .
H15C H 0.0720(4) 0.4249(2) -0.1074(5) 0.068 Uiso 1 calc R .
C155 C 0.1063(4) 0.3589(2) -0.0115(5) 0.055(2) Uani 1 d . .
H15D H 0.1443(4) 0.3844(2) 0.0331(5) 0.066 Uiso 1 calc R .
C156 C 0.0946(3) 0.2972(2) 0.0078(4) 0.0360(11) Uani 1 d . .
H15E H 0.1250(3) 0.2805(2) 0.0652(4) 0.043 Uiso 1 calc R .
C16 C 0.0921(2) 0.1534(2) -0.0275(2) 0.0162(7) Uani 1 d . .
C17 C 0.1707(2) 0.1718(2) -0.0327(3) 0.0232(8) Uani 1 d . .
H17A H 0.1842(2) 0.2117(2) -0.0487(3) 0.028 Uiso 1 calc R .
C18 C 0.2215(2) 0.1217(2) -0.0108(2) 0.0222(7) Uani 1 d . .
H18A H 0.2770(2) 0.1199(2) -0.0091(2) 0.027 Uiso 1 calc R .
C19 C 0.1756(2) 0.0716(2) 0.0093(2) 0.0174(7) Uani 1 d . .
C20 C 0.2089(2) 0.0132(2) 0.0431(2) 0.0179(7) Uani 1 d . .
C201 C 0.2977(2) 0.0026(2) 0.0532(2) 0.0198(7) Uani 1 d . .
C202 C 0.3632(3) 0.0340(2) 0.1160(3) 0.0271(9) Uani 1 d . .
H20A H 0.3525(3) 0.0624(2) 0.1555(3) 0.032 Uiso 1 calc R .
C203 C 0.4451(3) 0.0241(2) 0.1218(3) 0.0325(10) Uani 1 d . .
H20B H 0.4896(3) 0.0457(2) 0.1652(3) 0.039 Uiso 1 calc R .
C204 C 0.4613(2) -0.0169(2) 0.0646(3) 0.0337(10) Uani 1 d . .
H20C H 0.5169(2) -0.0237(2) 0.0686(3) 0.040 Uiso 1 calc R .
C205 C 0.3965(3) -0.0482(2) 0.0014(3) 0.0338(10) Uani 1 d . .
H20D H 0.4074(3) -0.0761(2) -0.0386(3) 0.041 Uiso 1 calc R .
C206 C 0.3147(2) -0.0388(2) -0.0038(3) 0.0241(7) Uani 1 d . .
H20E H 0.2705(2) -0.0610(2) -0.0468(3) 0.029 Uiso 1 calc R .
C1S C -0.1229(3) -0.0963(3) 0.2330(3) 0.0427(12) Uani 1 d . .
H1SA H -0.0628(3) -0.1029(3) 0.2665(3) 0.051 Uiso 1 calc R .
H1SB H -0.1443(3) -0.0689(3) 0.2692(3) 0.051 Uiso 1 calc R .
Cl1S Cl -0.17475(9) -0.16803(6) 0.21674(9) 0.0510(3) Uani 1 d . .
Cl2S Cl -0.13702(9) -0.05943(6) 0.13071(8) 0.0493(3) Uani 1 d . .
C2S C -0.3134(4) 0.3406(3) -0.2898(4) 0.064(2) Uani 1 d . .
H2SA H -0.3157(4) 0.3309(3) -0.3508(4) 0.077 Uiso 1 calc R .
H2SB H -0.3531(4) 0.3749(3) -0.2948(4) 0.077 Uiso 1 calc R .
Cl3S Cl -0.2176(2) 0.3653(2) -0.22898(15) 0.1456(14) Uani 1 d . .
Cl4S Cl -0.34567(14) 0.27529(9) -0.24711(13) 0.0829(5) Uani 1 d . .

loop_
_atom_type_symbol
_atom_type_description
_atom_type_scat_dispersion_real
_atom_type_scat_dispersion_imag
_atom_type_scat_source
C C 0.0033 0.0016 'International Tables Vol C Tables 4.2.6.8 and 6.1.1.4'
H H 0.0000 0.0000 'International Tables Vol C Tables 4.2.6.8 and 6.1.1.4'
N N 0.0061 0.0033 'International Tables Vol C Tables 4.2.6.8 and 6.1.1.4'
Zn Zn 0.2839 1.4301 'International Tables Vol C Tables 4.2.6.8 and 6.1.1.4'
Cl Cl 0.1484 0.1585 'International Tables Vol C Tables 4.2.6.8 and 6.1.1.4'

loop_
_geom_angle_atom_site_label_1
_geom_angle_atom_site_label_2
_geom_angle_atom_site_label_3
_geom_angle
_geom_angle_site_symmetry_1
_geom_angle_site_symmetry_3
_geom_angle_publ_flag
N24 Zn N22 156.00(11) . . ?
N24 Zn N23 88.21(11) . . ?
N22 Zn N23 89.43(11) . . ?
N24 Zn N21 87.30(11) . . ?
N22 Zn N21 88.76(13) . . ?
N23 Zn N21 164.76(10) . . ?
N24 Zn N1A 100.78(11) . . ?
N22 Zn N1A 103.21(11) . . ?
N23 Zn N1A 97.67(11) . . ?
N21 Zn N1A 97.48(11) . . ?
C1A N1A C5A 117.7(3) . . ?
C1A N1A Zn 120.9(3) . . ?
C5A N1A Zn 121.4(3) . . ?
N1A C1A C2A 122.7(4) . . ?
C1A C2A C3A 119.0(4) . . ?
C2A C3A C4A 119.2(4) . . ?
C5A C4A C3A 118.8(4) . . ?
N1A C5A C4A 122.5(4) . . ?
C1 N21 C4 107.1(3) . . ?
C1 N21 Zn 124.7(2) . . ?
C4 N21 Zn 121.3(2) . . ?
C9 N22 C6 107.3(3) . . ?
C9 N22 Zn 125.1(2) . . ?
C6 N22 Zn 125.8(2) . . ?
C14 N23 C11 107.4(3) . . ?
C14 N23 Zn 124.3(2) . . ?
C11 N23 Zn 121.2(2) . . ?
C19 N24 C16 106.8(3) . . ?
C19 N24 Zn 127.3(2) . . ?
C16 N24 Zn 125.7(2) . . ?
N21 C1 C20 121.8(3) . . ?
N21 C1 C2 109.9(3) . . ?
C20 C1 C2 128.2(3) . . ?
C3 C2 C1 106.6(3) . . ?
C3 C2 C21 125.6(3) . . ?
C1 C2 C21 126.9(3) . . ?
C2 C21 C22 111.7(3) . . ?
C2 C3 C4 106.6(3) . . ?
C2 C3 C31 125.1(3) . . ?
C4 C3 C31 127.2(3) . . ?
C3 C31 C32 111.3(3) . . ?
N21 C4 C5 122.0(3) . . ?
N21 C4 C3 109.2(3) . . ?
C5 C4 C3 128.4(3) . . ?
C4 C5 C6 125.3(3) . . ?
C4 C5 C51 115.8(3) . . ?
C6 C5 C51 118.8(3) . . ?
C52 C51 C56 119.2(4) . . ?
C52 C51 C5 119.8(3) . . ?
C56 C51 C5 120.9(3) . . ?
C51 C52 C53 120.2(4) . . ?
C54 C53 C52 120.2(4) . . ?
C53 C54 C55 120.0(4) . . ?
C54 C55 C56 120.0(5) . . ?
C55 C56 C51 120.3(4) . . ?
N22 C6 C5 122.8(3) . . ?
N22 C6 C7 109.1(3) . . ?
C5 C6 C7 128.0(3) . . ?
C8 C7 C6 107.1(3) . . ?
C8 C7 C71 123.5(3) . . ?
C6 C7 C71 129.2(3) . . ?
C7 C71 C72 114.8(3) . . ?
C7 C8 C9 106.7(3) . . ?
C7 C8 C81 123.5(3) . . ?
C9 C8 C81 128.8(3) . . ?
C8 C81 C82 110.8(3) . . ?
N22 C9 C10 123.6(3) . . ?
N22 C9 C8 109.4(3) . . ?
C10 C9 C8 126.9(3) . . ?
C9 C10 C11 125.1(3) . . ?
C9 C10 C101 118.4(3) . . ?
C11 C10 C101 116.4(3) . . ?
C106 C101 C102 118.8(4) . . ?
C106 C101 C10 120.1(3) . . ?
C102 C101 C10 121.1(3) . . ?
C101 C102 C103 120.1(4) . . ?
C104 C103 C102 120.1(5) . . ?
C105 C104 C103 120.2(4) . . ?
C104 C105 C106 120.0(4) . . ?
C105 C106 C101 120.9(4) . . ?
N23 C11 C10 122.4(3) . . ?
N23 C11 C12 109.4(3) . . ?
C10 C11 C12 128.0(3) . . ?
C13 C12 C11 106.4(3) . . ?
C13 C12 C121 124.4(3) . . ?
C11 C12 C121 128.4(3) . . ?
C12 C121 C122 112.2(3) . . ?
C12 C13 C14 106.9(3) . . ?
C12 C13 C131 125.1(3) . . ?
C14 C13 C131 127.5(3) . . ?
C13 C131 C132 111.8(4) . . ?
N23 C14 C15 122.5(3) . . ?
N23 C14 C13 109.4(3) . . ?
C15 C14 C13 128.1(3) . . ?
C16 C15 C14 124.3(3) . . ?
C16 C15 C151 115.8(3) . . ?
C14 C15 C151 119.6(3) . . ?
C152 C151 C156 119.2(4) . . ?
C152 C151 C15 119.4(4) . . ?
C156 C151 C15 121.4(4) . . ?
C151 C152 C153 120.4(5) . . ?
C154 C153 C152 120.1(5) . . ?
C153 C154 C155 120.1(5) . . ?
C154 C155 C156 120.4(5) . . ?
C151 C156 C155 119.8(5) . . ?
N24 C16 C15 126.2(3) . . ?
N24 C16 C17 108.8(3) . . ?
C15 C16 C17 124.9(3) . . ?
C18 C17 C16 107.5(3) . . ?
C17 C18 C19 107.2(3) . . ?
N24 C19 C20 125.2(3) . . ?
N24 C19 C18 109.6(3) . . ?
C20 C19 C18 125.1(3) . . ?
C19 C20 C1 124.7(3) . . ?
C19 C20 C201 115.7(3) . . ?
C1 C20 C201 119.3(3) . . ?
C202 C201 C206 118.8(4) . . ?
C202 C201 C20 122.3(3) . . ?
C206 C201 C20 118.9(3) . . ?
C201 C202 C203 120.6(4) . . ?
C204 C203 C202 120.2(4) . . ?
C203 C204 C205 119.7(4) . . ?
C204 C205 C206 120.2(4) . . ?
C201 C206 C205 120.5(4) . . ?
Cl1S C1S Cl2S 111.6(3) . . ?
Cl3S C2S Cl4S 114.6(3) . . ?

loop_
_geom_bond_atom_site_label_1
_geom_bond_atom_site_label_2
_geom_bond_distance
_geom_bond_site_symmetry_2
_geom_bond_publ_flag
Zn N24 2.046(3) . ?
Zn N22 2.052(3) . ?
Zn N23 2.086(3) . ?
Zn N21 2.091(3) . ?
Zn N1A 2.131(3) . ?
N1A C1A 1.342(5) . ?
N1A C5A 1.340(5) . ?
C1A C2A 1.368(6) . ?
C2A C3A 1.368(7) . ?
C3A C4A 1.375(7) . ?
C4A C5A 1.373(6) . ?
N21 C1 1.362(4) . ?
N21 C4 1.377(4) . ?
N22 C9 1.373(4) . ?
N22 C6 1.382(4) . ?
N23 C14 1.368(4) . ?
N23 C11 1.373(4) . ?
N24 C19 1.371(4) . ?
N24 C16 1.386(4) . ?
C1 C20 1.411(5) . ?
C1 C2 1.455(5) . ?
C2 C3 1.370(5) . ?
C2 C21 1.504(5) . ?
C21 C22 1.529(7) . ?
C3 C4 1.461(5) . ?
C3 C31 1.515(5) . ?
C31 C32 1.525(6) . ?
C4 C5 1.408(5) . ?
C5 C6 1.417(5) . ?
C5 C51 1.503(5) . ?
C51 C52 1.388(5) . ?
C51 C56 1.386(5) . ?
C52 C53 1.394(6) . ?
C53 C54 1.369(8) . ?
C54 C55 1.387(8) . ?
C55 C56 1.388(6) . ?
C6 C7 1.457(5) . ?
C7 C8 1.371(5) . ?
C7 C71 1.501(5) . ?
C71 C72 1.522(5) . ?
C8 C9 1.462(5) . ?
C8 C81 1.507(5) . ?
C81 C82 1.540(6) . ?
C9 C10 1.411(5) . ?
C10 C11 1.419(5) . ?
C10 C101 1.483(5) . ?
C101 C106 1.390(5) . ?
C101 C102 1.397(6) . ?
C102 C103 1.394(6) . ?
C103 C104 1.388(8) . ?
C104 C105 1.369(8) . ?
C105 C106 1.392(6) . ?
C11 C12 1.465(5) . ?
C12 C13 1.370(5) . ?
C12 C121 1.500(5) . ?
C121 C122 1.520(6) . ?
C13 C14 1.463(5) . ?
C13 C131 1.512(5) . ?
C131 C132 1.510(6) . ?
C14 C15 1.409(5) . ?
C15 C16 1.407(5) . ?
C15 C151 1.495(5) . ?
C151 C152 1.389(6) . ?
C151 C156 1.386(6) . ?
C152 C153 1.388(6) . ?
C153 C154 1.372(9) . ?
C154 C155 1.371(9) . ?
C155 C156 1.395(7) . ?
C16 C17 1.447(5) . ?
C17 C18 1.351(5) . ?
C18 C19 1.445(5) . ?
C19 C20 1.406(5) . ?
C20 C201 1.500(5) . ?
C201 C202 1.386(5) . ?
C201 C206 1.387(5) . ?
C202 C203 1.400(6) . ?
C203 C204 1.376(7) . ?
C204 C205 1.381(7) . ?
C205 C206 1.398(5) . ?
C1S Cl1S 1.755(5) . ?
C1S Cl2S 1.764(5) . ?
C2S Cl3S 1.672(6) . ?
C2S Cl4S 1.744(6) . ?
